data_7238134
loop_
_publ_author_name
'G\"orbitz, Carl Henrik'

_publ_section_title
;
 Monoclinic nanoporous crystal structures for l-valyl--l-alanine
 acetonitrile solvate hydrate and l-valyl--l-serine trifluoroethanol
 solvate
;
_journal_issue 111
_journal_name_full CrystEngComm
_journal_page_first 670
_journal_paper_doi 10.1039/b513055g
_journal_volume 7
_journal_year 2005
_chemical_absolute_configuration 'known for the purchased material'
_chemical_formula_sum 'C8.55 H15.94 N2 O4.08'
_chemical_formula_weight 212.13
_chemical_name_common 'L-Valyl-L-serine trifluoroethanol solvate'
_chemical_name_systematic
;
L-Valyl-L-serine trifluoroethanol solvate
;
_space_group_IT_number 4
_space_group_name_Hall 'P 2yb'
_space_group_name_H-M_alt 'P 1 21 1'
_symmetry_cell_setting monoclinic
_symmetry_space_group_name_H-M 'P 1 21 1'
_atom_sites_solution_hydrogens geom
_atom_sites_solution_primary direct
_atom_sites_solution_secondary difmap
_audit_creation_method SHELXL-97
_cell_angle_alpha 90.00
_cell_angle_beta 116.140(2)
_cell_angle_gamma 90.00
_cell_formula_units_Z 6
_cell_length_a 14.0999(14)
_cell_length_b 9.8140(10)
_cell_length_c 14.2142(14)
_cell_measurement_reflns_used 4172
_cell_measurement_temperature 105(2)
_cell_measurement_theta_max 26.4
_cell_measurement_theta_min 1.6
_cell_volume 1765.7(3)
_computing_cell_refinement 'SAINT (Bruker, 2001)'
_computing_data_collection 'SMART (Bruker, 1998)'
_computing_data_reduction 'SAINT (Bruker, 2001)'
_computing_molecular_graphics 'SHELXTL (Bruker, 2000)'
_computing_publication_material 'SHELXTL (Bruker, 2000)'
_computing_structure_refinement 'SHELXTL (Bruker, 2000)'
_computing_structure_solution 'SHELXTL (Bruker, 2000)'
_diffrn_ambient_temperature 105(2)
_diffrn_detector_area_resol_mean 8.3
_diffrn_measured_fraction_theta_full 0.999
_diffrn_measured_fraction_theta_max 0.999
_diffrn_measurement_device_type 'Siemens SMART CCD diffractometer'
_diffrn_measurement_method 'Sets of exposures each taken over 0.3\% \w rotation'
_diffrn_radiation_monochromator graphite
_diffrn_radiation_source 'fine-focus sealed tube'
_diffrn_radiation_type MoK\a
_diffrn_radiation_wavelength 0.71073
_diffrn_reflns_av_R_equivalents 0.0357
_diffrn_reflns_av_sigmaI/netI 0.0447
_diffrn_reflns_limit_h_max 17
_diffrn_reflns_limit_h_min -17
_diffrn_reflns_limit_k_max 8
_diffrn_reflns_limit_k_min -12
_diffrn_reflns_limit_l_max 13
_diffrn_reflns_limit_l_min -17
_diffrn_reflns_number 10720
_diffrn_reflns_theta_full 26.37
_diffrn_reflns_theta_max 26.37
_diffrn_reflns_theta_min 1.60
_diffrn_standards_decay_% none
_diffrn_standards_number 0
_exptl_absorpt_coefficient_mu 0.095
_exptl_absorpt_correction_T_max 0.9859
_exptl_absorpt_correction_T_min 0.8658
_exptl_absorpt_correction_type multi-scan
_exptl_absorpt_process_details 'SADABS (Sheldrick, 1996)'
_exptl_crystal_colour colourless
_exptl_crystal_density_diffrn 1.197
_exptl_crystal_density_meas ?
_exptl_crystal_density_method 'not measured'
_exptl_crystal_description block
_exptl_crystal_F_000 684
_exptl_crystal_size_max 0.40
_exptl_crystal_size_mid 0.20
_exptl_crystal_size_min 0.15
_refine_diff_density_max 0.262
_refine_diff_density_min -0.227
_refine_diff_density_rms 0.047
_refine_ls_extinction_method none
_refine_ls_goodness_of_fit_ref 1.114
_refine_ls_hydrogen_treatment mixed
_refine_ls_matrix_type full
_refine_ls_number_parameters 468
_refine_ls_number_reflns 3835
_refine_ls_number_restraints 22
_refine_ls_restrained_S_all 1.113
_refine_ls_R_factor_all 0.0598
_refine_ls_R_factor_gt 0.0389
_refine_ls_shift/su_max 0.005
_refine_ls_shift/su_mean 0.000
_refine_ls_structure_factor_coef Fsqd
_refine_ls_weighting_details 'calc w=1/[\s^2^(Fo^2^)+(0.0444P)^2^+0.3921P] where P=(Fo^2^+2Fc^2^)/3'
_refine_ls_weighting_scheme calc
_refine_ls_wR_factor_gt 0.0908
_refine_ls_wR_factor_ref 0.1000
_reflns_number_gt 3118
_reflns_number_total 3835
_reflns_threshold_expression >2sigma(I)
_cod_data_source_file b513055g.txt
_cod_data_source_block VS-tfe20
_cod_depositor_comments
;
The following automatic conversions were performed:

data item '_exptl_crystal_density_meas' value 'not measured' was
changed to '?' -- the value is perceived as not measured.

Automatic conversion script
Id: cif_fix_values 6909 2019-04-08 15:41:33Z antanas 
;
_cod_original_sg_symbol_H-M 'P 21'
_cod_database_code 7238134

loop_
_symmetry_equiv_pos_as_xyz
'x, y, z'
'-x, y+1/2, -z'

loop_
_atom_site_label
_atom_site_type_symbol
_atom_site_fract_x
_atom_site_fract_y
_atom_site_fract_z
_atom_site_U_iso_or_equiv
_atom_site_adp_type
_atom_site_occupancy
_atom_site_symmetry_multiplicity
_atom_site_calc_flag
_atom_site_refinement_flags
_atom_site_disorder_assembly
_atom_site_disorder_group
O1A O 0.80315(17) 0.5360(3) 0.70319(17) 0.0303(5) Uani 1 1 d . . .
O3A O 0.45556(17) 0.5656(3) 0.40844(18) 0.0299(5) Uani 1 1 d . A .
O4A O 0.52489(17) 0.7746(3) 0.44829(18) 0.0278(5) Uani 1 1 d . A .
N1A N 0.8270(2) 0.3237(4) 0.8191(2) 0.0234(6) Uani 1 1 d D A .
H1A H 0.836(3) 0.250(3) 0.861(3) 0.035 Uiso 1 1 d D . .
H2A H 0.858(3) 0.401(3) 0.859(3) 0.035 Uiso 1 1 d D . .
H3A H 0.874(2) 0.307(4) 0.785(3) 0.035 Uiso 1 1 d D . .
N2A N 0.6447(2) 0.4733(4) 0.5730(2) 0.0216(6) Uani 1 1 d D . .
H4A H 0.591(2) 0.421(3) 0.552(3) 0.026 Uiso 1 1 d D . .
C1A C 0.7166(2) 0.3472(4) 0.7375(2) 0.0203(6) Uani 1 1 d . . .
H11A H 0.6909 0.2626 0.6944 0.024 Uiso 1 1 calc R A .
C2A C 0.6416(3) 0.3808(4) 0.7868(2) 0.0244(7) Uani 1 1 d . A .
H21A H 0.5706 0.3981 0.7274 0.029 Uiso 1 1 calc R . .
C3A C 0.6718(3) 0.5094(5) 0.8532(3) 0.0463(11) Uani 1 1 d . . .
H31A H 0.6818 0.5844 0.8130 0.069 Uiso 1 1 calc R A .
H32A H 0.7377 0.4937 0.9166 0.069 Uiso 1 1 calc R . .
H33A H 0.6154 0.5329 0.8730 0.069 Uiso 1 1 calc R . .
C4A C 0.6295(3) 0.2573(5) 0.8461(3) 0.0440(10) Uani 1 1 d . . .
H41A H 0.5761 0.2768 0.8708 0.066 Uiso 1 1 calc R A .
H42A H 0.6972 0.2377 0.9062 0.066 Uiso 1 1 calc R . .
H43A H 0.6073 0.1782 0.7992 0.066 Uiso 1 1 calc R . .
C5A C 0.7251(2) 0.4606(4) 0.6683(2) 0.0206(7) Uani 1 1 d . A .
C6A C 0.6425(2) 0.5839(4) 0.5025(2) 0.0211(7) Uani 0.868(8) 1 d P A 1
H61A H 0.6927 0.6565 0.5454 0.025 Uiso 1 1 calc R A 1
C7A C 0.6765(3) 0.5354(4) 0.4198(3) 0.0301(8) Uani 0.868(8) 1 d PD A 1
H71A H 0.6315 0.4578 0.3810 0.036 Uiso 0.868(8) 1 calc PR A 1
H72A H 0.6652 0.6100 0.3691 0.036 Uiso 0.868(8) 1 calc PR A 1
O2A O 0.7835(2) 0.4948(4) 0.4633(2) 0.0350(10) Uani 0.868(8) 1 d PD A 1
H5A H 0.811(3) 0.561(4) 0.449(4) 0.052 Uiso 0.868(8) 1 d PD A 1
C61A C 0.6425(2) 0.5839(4) 0.5025(2) 0.0211(7) Uani 0.132(8) 1 d P A 2
C71A C 0.6765(3) 0.5354(4) 0.4198(3) 0.0301(8) Uani 0.132(8) 1 d P A 2
H73A H 0.7356 0.4705 0.4543 0.036 Uiso 0.132(8) 1 calc PR A 2
H74A H 0.6169 0.4834 0.3665 0.036 Uiso 0.132(8) 1 calc PR A 2
O21A O 0.705(2) 0.620(3) 0.3730(19) 0.061(8) Uiso 0.132(8) 1 d P A 2
C8A C 0.5310(2) 0.6459(4) 0.4491(2) 0.0217(7) Uani 1 1 d . . .
O1B O -0.11415(17) 0.8353(3) 0.69131(16) 0.0275(5) Uani 1 1 d . . .
O2B O -0.1458(2) 0.7745(4) 0.99190(19) 0.0332(6) Uani 1 1 d D . .
H5B H -0.118(3) 0.704(3) 0.981(3) 0.050 Uiso 1 1 d D . .
O3B O 0.05702(17) 1.0217(3) 1.02021(18) 0.0318(6) Uani 1 1 d . . .
O4B O -0.09543(17) 1.1324(3) 0.97443(16) 0.0249(5) Uani 1 1 d . . .
N1B N -0.0237(2) 0.6104(4) 0.6696(2) 0.0215(6) Uani 1 1 d D . .
H1B H 0.020(3) 0.544(3) 0.665(3) 0.032 Uiso 1 1 d D . .
H2B H -0.043(3) 0.675(3) 0.618(2) 0.032 Uiso 1 1 d D . .
H3B H -0.088(2) 0.580(4) 0.670(3) 0.032 Uiso 1 1 d D . .
N2B N -0.0349(2) 0.8276(4) 0.8691(2) 0.0237(6) Uani 1 1 d D . .
H4B H 0.010(2) 0.786(4) 0.925(2) 0.028 Uiso 1 1 d D . .
C1B C 0.0263(2) 0.6738(4) 0.7752(2) 0.0211(7) Uani 1 1 d . . .
H11B H 0.0309 0.6037 0.8281 0.025 Uiso 1 1 calc R . .
C2B C 0.1379(3) 0.7279(5) 0.8044(3) 0.0325(8) Uani 1 1 d . . .
H21B H 0.1587 0.7844 0.8690 0.039 Uiso 1 1 calc R . .
C3B C 0.1415(3) 0.8220(5) 0.7195(3) 0.0457(10) Uani 1 1 d . . .
H31B H 0.0858 0.8909 0.7003 0.069 Uiso 1 1 calc R . .
H32B H 0.1305 0.7679 0.6575 0.069 Uiso 1 1 calc R . .
H33B H 0.2105 0.8670 0.7465 0.069 Uiso 1 1 calc R . .
C4B C 0.2167(3) 0.6111(5) 0.8326(3) 0.0470(10) Uani 1 1 d . . .
H41B H 0.2135 0.5569 0.8890 0.070 Uiso 1 1 calc R . .
H42B H 0.2882 0.6480 0.8560 0.070 Uiso 1 1 calc R . .
H43B H 0.1993 0.5534 0.7709 0.070 Uiso 1 1 calc R . .
C5B C -0.0484(2) 0.7865(4) 0.7750(2) 0.0202(7) Uani 1 1 d . . .
C6B C -0.1025(2) 0.9300(4) 0.8821(2) 0.0229(7) Uani 1 1 d . . .
H61B H -0.1382 0.9802 0.8142 0.027 Uiso 1 1 calc R . .
C7B C -0.1887(3) 0.8604(4) 0.9025(3) 0.0287(8) Uani 1 1 d D . .
H71B H -0.2335 0.9308 0.9130 0.034 Uiso 1 1 calc R . .
H72B H -0.2342 0.8056 0.8404 0.034 Uiso 1 1 calc R . .
C8B C -0.0402(3) 1.0352(4) 0.9671(2) 0.0219(7) Uani 1 1 d . . .
O1C O 0.19401(18) 0.6580(3) 0.36200(18) 0.0288(5) Uani 1 1 d . . .
O3C O -0.08482(17) 0.7225(3) 0.46971(17) 0.0270(5) Uani 1 1 d . B .
O4C O -0.07413(18) 0.9296(3) 0.40861(18) 0.0269(5) Uani 1 1 d . B .
N1C N 0.3051(2) 0.4382(4) 0.4497(2) 0.0205(6) Uani 1 1 d D B .
H1C H 0.262(3) 0.393(3) 0.390(2) 0.031 Uiso 1 1 d D . .
H2C H 0.359(2) 0.380(3) 0.493(2) 0.031 Uiso 1 1 d D . .
H3C H 0.339(3) 0.506(3) 0.435(3) 0.031 Uiso 1 1 d D . .
N2C N 0.0809(2) 0.6331(4) 0.4336(2) 0.0220(6) Uani 1 1 d D . .
H4C H 0.071(3) 0.588(3) 0.477(2) 0.026 Uiso 1 1 d D . .
C1C C 0.2386(2) 0.4911(4) 0.4988(2) 0.0200(6) Uani 1 1 d . . .
H11C H 0.1928 0.4155 0.5026 0.024 Uiso 1 1 calc R B .
C2C C 0.3045(3) 0.5469(4) 0.6098(3) 0.0284(7) Uani 1 1 d . B .
H21C H 0.2555 0.6008 0.6291 0.034 Uiso 1 1 calc R . .
C3C C 0.3920(3) 0.6442(5) 0.6161(3) 0.0430(10) Uani 1 1 d . . .
H31C H 0.4255 0.6856 0.6859 0.064 Uiso 1 1 calc R B .
H32C H 0.3616 0.7158 0.5631 0.064 Uiso 1 1 calc R . .
H33C H 0.4450 0.5934 0.6032 0.064 Uiso 1 1 calc R . .
C4C C 0.3478(3) 0.4315(5) 0.6889(3) 0.0330(8) Uani 1 1 d . . .
H41C H 0.3893 0.4696 0.7590 0.050 Uiso 1 1 calc R B .
H42C H 0.3930 0.3728 0.6701 0.050 Uiso 1 1 calc R . .
H43C H 0.2891 0.3779 0.6887 0.050 Uiso 1 1 calc R . .
C5C C 0.1683(2) 0.6007(4) 0.4246(2) 0.0221(7) Uani 1 1 d . B .
C6C C 0.0194(2) 0.7502(4) 0.3757(2) 0.0205(7) Uani 0.954(6) 1 d PD B 1
H61C H 0.0707 0.8240 0.3817 0.025 Uiso 1 1 calc R B 1
C7C C -0.0458(3) 0.7203(4) 0.2581(2) 0.0273(7) Uani 0.954(6) 1 d PD B 1
H71C H -0.0226 0.6334 0.2395 0.033 Uiso 0.954(6) 1 calc PR B 1
H72C H -0.1217 0.7125 0.2410 0.033 Uiso 0.954(6) 1 calc PR B 1
O2C O -0.0298(2) 0.8294(3) 0.20128(19) 0.0370(9) Uani 0.954(6) 1 d PD B 1
H5C H -0.076(3) 0.815(5) 0.136(2) 0.056 Uiso 0.954(6) 1 d PD B 1
C61C C 0.0194(2) 0.7502(4) 0.3757(2) 0.0205(7) Uani 0.046(6) 1 d PD B 2
C71C C -0.0458(3) 0.7203(4) 0.2581(2) 0.0273(7) Uani 0.046(6) 1 d PD B 2
H73C H 0.0016 0.6948 0.2262 0.033 Uiso 0.046(6) 1 calc PR B 2
H74C H -0.0951 0.6438 0.2482 0.033 Uiso 0.046(6) 1 calc PR B 2
O21C O -0.103(4) 0.840(2) 0.2100(11) 0.050 Uiso 0.046(6) 1 d PD B 2
C8C C -0.0516(2) 0.8053(4) 0.4229(2) 0.0203(7) Uani 1 1 d . . .
O1W O 0.584(4) 0.842(6) 0.705(4) 0.07(2) Uiso 0.074(11) 1 d P . .
O1D O 0.480(4) 0.909(6) 0.855(4) 0.200 Uiso 0.184(13) 1 d P . .
C1D C 0.534(3) 0.816(4) 0.942(3) 0.200 Uiso 0.39(2) 1 d P . .
C2D C 0.484(3) 0.655(5) 0.952(3) 0.200 Uiso 0.33(2) 1 d P . .
C3D C 0.486(4) 0.466(5) 0.983(4) 0.200 Uiso 0.32(2) 1 d P . .
C4D C 0.364(3) 0.262(4) 0.949(3) 0.200 Uiso 0.400(19) 1 d P . .
C5D C 0.391(4) 0.101(6) 0.872(4) 0.200 Uiso 0.247(19) 1 d P . .

loop_
_atom_site_aniso_label
_atom_site_aniso_U_11
_atom_site_aniso_U_22
_atom_site_aniso_U_33
_atom_site_aniso_U_23
_atom_site_aniso_U_13
_atom_site_aniso_U_12
O1A 0.0218(12) 0.0365(13) 0.0270(12) 0.0058(11) 0.0054(10) -0.0075(11)
O3A 0.0204(12) 0.0277(12) 0.0381(13) 0.0014(11) 0.0095(10) -0.0062(10)
O4A 0.0194(11) 0.0212(11) 0.0367(14) 0.0035(10) 0.0066(10) 0.0022(10)
N1A 0.0205(14) 0.0254(14) 0.0233(14) 0.0038(12) 0.0085(12) 0.0021(12)
N2A 0.0172(13) 0.0173(13) 0.0270(15) 0.0032(11) 0.0066(12) -0.0021(11)
C1A 0.0173(15) 0.0210(15) 0.0192(15) -0.0001(13) 0.0049(12) -0.0006(13)
C2A 0.0201(16) 0.0299(17) 0.0238(17) -0.0016(14) 0.0102(14) -0.0013(14)
C3A 0.038(2) 0.050(3) 0.058(3) -0.025(2) 0.028(2) -0.0066(19)
C4A 0.041(2) 0.055(3) 0.047(2) 0.011(2) 0.0289(19) -0.002(2)
C5A 0.0189(16) 0.0190(15) 0.0257(17) 0.0014(13) 0.0114(14) 0.0011(13)
C6A 0.0208(16) 0.0177(15) 0.0256(16) 0.0048(13) 0.0109(14) 0.0013(13)
C7A 0.0286(18) 0.0298(18) 0.0357(19) 0.0052(16) 0.0176(16) 0.0007(15)
O2A 0.0270(17) 0.0355(17) 0.048(2) 0.0073(14) 0.0221(14) 0.0058(13)
C61A 0.0208(16) 0.0177(15) 0.0256(16) 0.0048(13) 0.0109(14) 0.0013(13)
C71A 0.0286(18) 0.0298(18) 0.0357(19) 0.0052(16) 0.0176(16) 0.0007(15)
C8A 0.0194(16) 0.0253(16) 0.0193(15) 0.0046(14) 0.0077(13) 0.0001(14)
O1B 0.0285(12) 0.0305(12) 0.0186(11) 0.0020(10) 0.0058(10) 0.0069(10)
O2B 0.0387(14) 0.0296(12) 0.0326(13) 0.0013(11) 0.0169(11) 0.0007(12)
O3B 0.0227(12) 0.0270(12) 0.0321(13) -0.0023(11) -0.0003(11) 0.0025(10)
O4B 0.0299(12) 0.0197(11) 0.0215(11) -0.0018(9) 0.0082(10) 0.0037(10)
N1B 0.0240(15) 0.0208(14) 0.0212(14) -0.0004(11) 0.0115(12) 0.0006(12)
N2B 0.0267(15) 0.0223(13) 0.0179(13) 0.0027(12) 0.0061(11) 0.0084(12)
C1B 0.0229(16) 0.0225(15) 0.0156(15) 0.0009(12) 0.0066(13) 0.0028(13)
C2B 0.0210(17) 0.0379(19) 0.0337(19) -0.0110(17) 0.0076(15) -0.0011(16)
C3B 0.032(2) 0.043(2) 0.066(3) 0.002(2) 0.026(2) -0.0106(19)
C4B 0.0258(19) 0.062(3) 0.046(2) -0.006(2) 0.0096(17) 0.007(2)
C5B 0.0211(16) 0.0181(14) 0.0205(16) -0.0004(13) 0.0084(13) -0.0012(13)
C6B 0.0240(17) 0.0202(15) 0.0201(16) 0.0004(13) 0.0057(13) 0.0062(13)
C7B 0.0256(17) 0.0246(17) 0.0299(18) -0.0012(14) 0.0069(15) 0.0007(14)
C8B 0.0282(18) 0.0182(15) 0.0181(15) 0.0052(13) 0.0090(14) 0.0009(14)
O1C 0.0285(12) 0.0283(12) 0.0363(13) 0.0117(11) 0.0204(11) 0.0069(10)
O3C 0.0293(13) 0.0272(12) 0.0301(12) 0.0052(11) 0.0182(10) 0.0026(10)
O4C 0.0308(13) 0.0211(11) 0.0354(13) 0.0028(10) 0.0206(11) 0.0048(10)
N1C 0.0180(13) 0.0183(13) 0.0245(14) 0.0001(11) 0.0088(12) -0.0008(11)
N2C 0.0234(14) 0.0215(14) 0.0250(14) 0.0067(12) 0.0142(12) 0.0032(11)
C1C 0.0174(15) 0.0204(15) 0.0242(16) -0.0004(13) 0.0108(13) -0.0003(12)
C2C 0.0286(18) 0.0319(18) 0.0239(17) -0.0027(15) 0.0108(15) 0.0055(15)
C3C 0.046(2) 0.040(2) 0.033(2) -0.0116(18) 0.0078(17) -0.0129(19)
C4C 0.0286(18) 0.042(2) 0.0261(18) 0.0051(16) 0.0096(15) 0.0056(17)
C5C 0.0213(16) 0.0214(15) 0.0248(16) -0.0003(13) 0.0113(14) 0.0007(13)
C6C 0.0216(16) 0.0182(15) 0.0225(16) 0.0044(13) 0.0106(13) 0.0044(13)
C7C 0.0328(19) 0.0251(17) 0.0258(17) -0.0001(15) 0.0143(15) -0.0012(15)
O2C 0.0460(19) 0.0372(15) 0.0218(13) 0.0069(12) 0.0094(12) -0.0076(13)
C61C 0.0216(16) 0.0182(15) 0.0225(16) 0.0044(13) 0.0106(13) 0.0044(13)
C71C 0.0328(19) 0.0251(17) 0.0258(17) -0.0001(15) 0.0143(15) -0.0012(15)
C8C 0.0156(15) 0.0240(17) 0.0189(15) 0.0005(13) 0.0055(12) 0.0016(13)

loop_
_atom_type_symbol
_atom_type_description
_atom_type_scat_dispersion_real
_atom_type_scat_dispersion_imag
_atom_type_scat_source
C C 0.0033 0.0016 'International Tables Vol C Tables 4.2.6.8 and 6.1.1.4'
H H 0.0000 0.0000 'International Tables Vol C Tables 4.2.6.8 and 6.1.1.4'
N N 0.0061 0.0033 'International Tables Vol C Tables 4.2.6.8 and 6.1.1.4'
O O 0.0106 0.0060 'International Tables Vol C Tables 4.2.6.8 and 6.1.1.4'

loop_
_geom_angle_atom_site_label_1
_geom_angle_atom_site_label_2
_geom_angle_atom_site_label_3
_geom_angle
_geom_angle_site_symmetry_1
_geom_angle_site_symmetry_3
C1A N1A H1A 115(2) . .
C1A N1A H2A 113(2) . .
H1A N1A H2A 111(3) . .
C1A N1A H3A 110(2) . .
H1A N1A H3A 105(3) . .
H2A N1A H3A 102(3) . .
C5A N2A C6A 121.0(3) . .
C5A N2A H4A 122(2) . .
C6A N2A H4A 117(2) . .
N1A C1A C5A 105.2(2) . .
N1A C1A C2A 111.7(2) . .
C5A C1A C2A 113.7(3) . .
N1A C1A H11A 108.7 . .
C5A C1A H11A 108.7 . .
C2A C1A H11A 108.7 . .
C3A C2A C4A 112.6(3) . .
C3A C2A C1A 113.6(3) . .
C4A C2A C1A 110.3(3) . .
C3A C2A H21A 106.6 . .
C4A C2A H21A 106.6 . .
C1A C2A H21A 106.6 . .
C2A C3A H31A 109.5 . .
C2A C3A H32A 109.5 . .
H31A C3A H32A 109.5 . .
C2A C3A H33A 109.5 . .
H31A C3A H33A 109.5 . .
H32A C3A H33A 109.5 . .
C2A C4A H41A 109.5 . .
C2A C4A H42A 109.5 . .
H41A C4A H42A 109.5 . .
C2A C4A H43A 109.5 . .
H41A C4A H43A 109.5 . .
H42A C4A H43A 109.5 . .
O1A C5A N2A 124.1(3) . .
O1A C5A C1A 119.2(3) . .
N2A C5A C1A 116.7(3) . .
N2A C6A C7A 112.1(3) . .
N2A C6A C8A 109.8(2) . .
C7A C6A C8A 110.1(3) . .
N2A C6A H61A 108.3 . .
C7A C6A H61A 108.3 . .
C8A C6A H61A 108.3 . .
O2A C7A C6A 112.8(3) . .
O2A C7A H71A 109.0 . .
C6A C7A H71A 109.0 . .
O2A C7A H72A 109.0 . .
C6A C7A H72A 109.0 . .
H71A C7A H72A 107.8 . .
C7A O2A H5A 101(3) . .
O3A C8A O4A 126.0(3) . .
O3A C8A C6A 117.2(3) . .
O4A C8A C6A 116.7(3) . .
C7B O2B H5B 112(3) . .
C1B N1B H1B 110(2) . .
C1B N1B H2B 111(2) . .
H1B N1B H2B 114(3) . .
C1B N1B H3B 99(2) . .
H1B N1B H3B 116(3) . .
H2B N1B H3B 106(3) . .
C5B N2B C6B 121.8(3) . .
C5B N2B H4B 120(2) . .
C6B N2B H4B 118(2) . .
N1B C1B C5B 106.4(2) . .
N1B C1B C2B 113.1(3) . .
C5B C1B C2B 112.0(3) . .
N1B C1B H11B 108.4 . .
C5B C1B H11B 108.4 . .
C2B C1B H11B 108.4 . .
C4B C2B C1B 110.7(3) . .
C4B C2B C3B 112.7(3) . .
C1B C2B C3B 112.3(3) . .
C4B C2B H21B 106.9 . .
C1B C2B H21B 106.9 . .
C3B C2B H21B 106.9 . .
C2B C3B H31B 109.5 . .
C2B C3B H32B 109.5 . .
H31B C3B H32B 109.5 . .
C2B C3B H33B 109.5 . .
H31B C3B H33B 109.5 . .
H32B C3B H33B 109.5 . .
C2B C4B H41B 109.5 . .
C2B C4B H42B 109.5 . .
H41B C4B H42B 109.5 . .
C2B C4B H43B 109.5 . .
H41B C4B H43B 109.5 . .
H42B C4B H43B 109.5 . .
O1B C5B N2B 124.4(3) . .
O1B C5B C1B 120.4(3) . .
N2B C5B C1B 115.2(3) . .
N2B C6B C7B 109.6(3) . .
N2B C6B C8B 112.7(3) . .
C7B C6B C8B 112.2(3) . .
N2B C6B H61B 107.4 . .
C7B C6B H61B 107.4 . .
C8B C6B H61B 107.4 . .
O2B C7B C6B 112.0(3) . .
O2B C7B H71B 109.2 . .
C6B C7B H71B 109.2 . .
O2B C7B H72B 109.2 . .
C6B C7B H72B 109.2 . .
H71B C7B H72B 107.9 . .
O3B C8B O4B 125.7(3) . .
O3B C8B C6B 119.9(3) . .
O4B C8B C6B 114.4(3) . .
C1C N1C H1C 108(2) . .
C1C N1C H2C 114(2) . .
H1C N1C H2C 109(3) . .
C1C N1C H3C 112(2) . .
H1C N1C H3C 110(3) . .
H2C N1C H3C 104(3) . .
C5C N2C C6C 118.7(3) . .
C5C N2C H4C 115(3) . .
C6C N2C H4C 127(3) . .
N1C C1C C5C 105.9(2) . .
N1C C1C C2C 112.6(3) . .
C5C C1C C2C 111.9(3) . .
N1C C1C H11C 108.8 . .
C5C C1C H11C 108.8 . .
C2C C1C H11C 108.8 . .
C4C C2C C3C 111.7(3) . .
C4C C2C C1C 111.0(3) . .
C3C C2C C1C 112.9(3) . .
C4C C2C H21C 106.9 . .
C3C C2C H21C 106.9 . .
C1C C2C H21C 106.9 . .
C2C C3C H31C 109.5 . .
C2C C3C H32C 109.5 . .
H31C C3C H32C 109.5 . .
C2C C3C H33C 109.5 . .
H31C C3C H33C 109.5 . .
H32C C3C H33C 109.5 . .
C2C C4C H41C 109.5 . .
C2C C4C H42C 109.5 . .
H41C C4C H42C 109.5 . .
C2C C4C H43C 109.5 . .
H41C C4C H43C 109.5 . .
H42C C4C H43C 109.5 . .
O1C C5C N2C 122.5(3) . .
O1C C5C C1C 120.8(3) . .
N2C C5C C1C 116.7(3) . .
N2C C6C C8C 111.9(2) . .
N2C C6C C7C 112.6(2) . .
C8C C6C C7C 110.6(2) . .
N2C C6C H61C 107.1 . .
C8C C6C H61C 107.1 . .
C7C C6C H61C 107.1 . .
O2C C7C C6C 107.8(3) . .
O2C C7C H71C 110.2 . .
C6C C7C H71C 110.2 . .
O2C C7C H72C 110.2 . .
C6C C7C H72C 110.2 . .
H71C C7C H72C 108.5 . .
C7C O2C H5C 104(3) . .
O4C C8C O3C 125.8(3) . .
O4C C8C C6C 116.2(3) . .
O3C C8C C6C 118.0(3) . .
O1D C1D C4D 155(4) . 2_657
O1D C1D C2D 123(4) . .
C4D C1D C2D 82(3) 2_657 .
O1D C1D C3D 81(3) . 2_657
C4D C1D C3D 91(3) 2_657 2_657
C2D C1D C3D 119(3) . 2_657
C1D C2D C3D 158(4) . .
C1D C3D C2D 153(3) 2_647 .

loop_
_geom_bond_atom_site_label_1
_geom_bond_atom_site_label_2
_geom_bond_distance
_geom_bond_site_symmetry_2
O1A C5A 1.234(4) .
O3A C8A 1.243(4) .
O4A C8A 1.265(4) .
N1A C1A 1.494(4) .
N1A H1A 0.91(3) .
N1A H2A 0.93(3) .
N1A H3A 0.99(2) .
N2A C5A 1.335(4) .
N2A C6A 1.469(4) .
N2A H4A 0.85(2) .
C1A C5A 1.525(4) .
C1A C2A 1.539(4) .
C1A H11A 1.0000 .
C2A C3A 1.520(5) .
C2A C4A 1.528(5) .
C2A H21A 1.0000 .
C3A H31A 0.9800 .
C3A H32A 0.9800 .
C3A H33A 0.9800 .
C4A H41A 0.9800 .
C4A H42A 0.9800 .
C4A H43A 0.9800 .
C6A C7A 1.527(5) .
C6A C8A 1.539(4) .
C6A H61A 1.0000 .
C7A O2A 1.412(4) .
C7A H71A 0.9900 .
C7A H72A 0.9900 .
O2A H5A 0.82(3) .
O1B C5B 1.238(4) .
O2B C7B 1.419(4) .
O2B H5B 0.83(3) .
O3B C8B 1.247(4) .
O4B C8B 1.264(4) .
N1B C1B 1.485(4) .
N1B H1B 0.92(2) .
N1B H2B 0.91(2) .
N1B H3B 0.95(2) .
N2B C5B 1.328(4) .
N2B C6B 1.452(4) .
N2B H4B 0.86(2) .
C1B C5B 1.526(4) .
C1B C2B 1.535(5) .
C1B H11B 1.0000 .
C2B C4B 1.522(5) .
C2B C3B 1.537(6) .
C2B H21B 1.0000 .
C3B H31B 0.9800 .
C3B H32B 0.9800 .
C3B H33B 0.9800 .
C4B H41B 0.9800 .
C4B H42B 0.9800 .
C4B H43B 0.9800 .
C6B C7B 1.530(5) .
C6B C8B 1.537(4) .
C6B H61B 1.0000 .
C7B H71B 0.9900 .
C7B H72B 0.9900 .
O1C C5C 1.235(4) .
O3C C8C 1.263(4) .
O4C C8C 1.254(4) .
N1C C1C 1.487(4) .
N1C H1C 0.91(2) .
N1C H2C 0.94(3) .
N1C H3C 0.90(2) .
N2C C5C 1.332(4) .
N2C C6C 1.457(4) .
N2C H4C 0.82(2) .
C1C C5C 1.526(4) .
C1C C2C 1.537(4) .
C1C H11C 1.0000 .
C2C C4C 1.521(5) .
C2C C3C 1.532(5) .
C2C H21C 1.0000 .
C3C H31C 0.9800 .
C3C H32C 0.9800 .
C3C H33C 0.9800 .
C4C H41C 0.9800 .
C4C H42C 0.9800 .
C4C H43C 0.9800 .
C6C C8C 1.529(4) .
C6C C7C 1.540(4) .
C6C H61C 1.0000 .
C7C O2C 1.418(4) .
C7C H71C 0.9900 .
C7C H72C 0.9900 .
O2C H5C 0.88(3) .
O21C H5C 1.29(6) .
O1D C1D 1.46(6) .
C1D C4D 1.67(4) 2_657
C1D C2D 1.76(6) .
C1D C3D 1.90(6) 2_657
C2D C3D 1.91(7) .
C3D C1D 1.90(6) 2_647
C4D C1D 1.67(4) 2_647

loop_
_geom_hbond_atom_site_label_D
_geom_hbond_atom_site_label_H
_geom_hbond_atom_site_label_A
_geom_hbond_distance_DH
_geom_hbond_distance_HA
_geom_hbond_distance_DA
_geom_hbond_angle_DHA
_geom_hbond_publ_flag
_geom_hbond_site_symmetry_A
N1A H1A O4B 0.91(3) 1.87(3) 2.732(3) 158(3) y 1_645
N1A H2A O3B 0.93(3) 1.99(3) 2.894(4) 161(3) y 2_647
N1A H3A O2C 0.99(2) 2.13(3) 2.998(4) 145(3) y 2_646
N1A H3A O1C 0.99(3) 2.38(3) 2.947(4) 116(3) y 2_646
N2A H4A O4A 0.85(2) 2.18(3) 2.996(3) 161(3) y 2_646
O2A H5A O3C 0.82(3) 2.10(3) 2.882(4) 159(5) y 1_655
C1A H11A O1C 1.00 2.34 2.934(4) 117 y 2_646
N1B H1B O4C 0.92(2) 1.91(3) 2.764(3) 154(3) y 2_546
N1B H2B O3C 0.91(2) 1.98(3) 2.805(3) 149(3) y 1_555
N1B H3B O1A 0.95(2) 1.85(3) 2.783(4) 166(3) y 1_455
N2B H4B O4B 0.86(2) 2.06(3) 2.896(3) 161(3) y 2_547
O2B H5B O3B 0.83(3) 1.99(3) 2.818(4) 169(3) y 2_547
N1C H1C O1B 0.91(2) 1.96(3) 2.744(4) 142(3) y 2_546
N1C H2C O4A 0.94(3) 1.80(3) 2.714(4) 166(3) y 2_646
N1C H3C O3A 0.90(2) 1.93(3) 2.739(3) 149(3) y 1_555
N2C H4C O4C 0.82(2) 2.23(3) 3.036(3) 165(3) y 2_546
O2C H5C O2B 0.88(3) 1.88(3) 2.745(4) 166(4) y 1_554

loop_
_geom_torsion_atom_site_label_1
_geom_torsion_atom_site_label_2
_geom_torsion_atom_site_label_3
_geom_torsion_atom_site_label_4
_geom_torsion
N1A C1A C2A C3A 61.0(4)
C5A C1A C2A C3A -57.9(4)
N1A C1A C2A C4A -66.5(4)
C5A C1A C2A C4A 174.6(3)
C6A N2A C5A O1A -1.8(5)
C6A N2A C5A C1A 176.6(3)
N1A C1A C5A O1A -20.8(4)
C2A C1A C5A O1A 101.7(3)
N1A C1A C5A N2A 160.6(3)
C2A C1A C5A N2A -76.9(3)
C5A N2A C6A C7A 100.4(3)
C5A N2A C6A C8A -136.9(3)
N2A C6A C7A O2A -65.7(4)
C8A C6A C7A O2A 171.8(3)
N2A C6A C8A O3A -49.0(4)
C7A C6A C8A O3A 74.9(3)
N2A C6A C8A O4A 132.9(3)
C7A C6A C8A O4A -103.2(3)
N1B C1B C2B C4B -75.1(4)
C5B C1B C2B C4B 164.8(3)
N1B C1B C2B C3B 51.9(4)
C5B C1B C2B C3B -68.3(4)
C6B N2B C5B O1B 4.1(5)
C6B N2B C5B C1B -177.4(3)
N1B C1B C5B O1B -20.9(4)
C2B C1B C5B O1B 103.1(3)
N1B C1B C5B N2B 160.6(3)
C2B C1B C5B N2B -75.4(3)
C5B N2B C6B C7B 97.5(3)
C5B N2B C6B C8B -136.8(3)
N2B C6B C7B O2B 57.6(3)
C8B C6B C7B O2B -68.4(3)
N2B C6B C8B O3B -4.1(4)
C7B C6B C8B O3B 120.2(3)
N2B C6B C8B O4B 174.3(3)
C7B C6B C8B O4B -61.4(3)
N1C C1C C2C C4C -77.8(3)
C5C C1C C2C C4C 163.0(3)
N1C C1C C2C C3C 48.5(4)
C5C C1C C2C C3C -70.7(4)
C6C N2C C5C O1C -6.8(5)
C6C N2C C5C C1C 171.2(3)
N1C C1C C5C O1C -22.2(4)
C2C C1C C5C O1C 100.9(3)
N1C C1C C5C N2C 159.8(3)
C2C C1C C5C N2C -77.2(3)
C5C N2C C6C C8C -159.0(3)
C5C N2C C6C C7C 75.8(4)
N2C C6C C7C O2C -132.7(3)
C8C C6C C7C O2C 101.3(3)
N2C C6C C8C O4C 152.7(3)
C7C C6C C8C O4C -80.9(3)
N2C C6C C8C O3C -29.4(4)
C7C C6C C8C O3C 97.0(3)
